data_4510497
loop_
_publ_author_name
'Chanthapally, Anjana'
'Quah, Hong Sheng'
'Vittal, Jagadese J.'

_publ_section_title
;
 Solid-State Reactivity of Supramolecular Isomers: A Study of thes-Block
 Coordination Polymers
;
_journal_issue 5
_journal_name_full 'Crystal Growth &amp; Design'
_journal_page_first 2605
_journal_paper_doi 10.1021/cg500307q
_journal_volume 14
_journal_year 2014
_chemical_formula_sum 'C8 H16 Ba2 O14'
_chemical_formula_weight 610.89
_chemical_name_systematic
; 
 ? 
;
_space_group_IT_number 2
_symmetry_cell_setting triclinic
_symmetry_space_group_name_Hall '-P 1'
_symmetry_space_group_name_H-M 'P -1'
_atom_sites_solution_hydrogens geom
_atom_sites_solution_primary direct
_atom_sites_solution_secondary difmap
_audit_creation_method SHELXL-97
_cell_angle_alpha 103.7570(10)
_cell_angle_beta 104.1370(10)
_cell_angle_gamma 106.9450(10)
_cell_formula_units_Z 1
_cell_length_a 6.4190(5)
_cell_length_b 7.9361(6)
_cell_length_c 8.9110(7)
_cell_measurement_reflns_used 4640
_cell_measurement_temperature 100(2)
_cell_measurement_theta_max 27.48
_cell_measurement_theta_min 2.50
_cell_volume 397.04(5)
_computing_cell_refinement 'Bruker SMART'
_computing_data_collection 'Bruker SMART'
_computing_data_reduction 'Bruker SAINT'
_computing_molecular_graphics 'Bruker SHELXTL'
_computing_publication_material 'Bruker SHELXTL'
_computing_structure_refinement 'SHELXL-97 (Sheldrick, 1997)'
_computing_structure_solution 'SHELXS-97 (Sheldrick, 1990)'
_diffrn_ambient_temperature 100(2)
_diffrn_measured_fraction_theta_full 0.996
_diffrn_measured_fraction_theta_max 0.996
_diffrn_measurement_device_type 'CCD area detector'
_diffrn_measurement_method 'phi and omega scans'
_diffrn_radiation_monochromator graphite
_diffrn_radiation_source 'fine-focus sealed tube'
_diffrn_radiation_type MoK\a
_diffrn_radiation_wavelength 0.71073
_diffrn_reflns_av_R_equivalents 0.0193
_diffrn_reflns_av_sigmaI/netI 0.0207
_diffrn_reflns_limit_h_max 8
_diffrn_reflns_limit_h_min -8
_diffrn_reflns_limit_k_max 10
_diffrn_reflns_limit_k_min -10
_diffrn_reflns_limit_l_max 11
_diffrn_reflns_limit_l_min -11
_diffrn_reflns_number 5107
_diffrn_reflns_theta_full 27.48
_diffrn_reflns_theta_max 27.48
_diffrn_reflns_theta_min 2.50
_exptl_absorpt_coefficient_mu 5.001
_exptl_absorpt_correction_T_max 0.7456
_exptl_absorpt_correction_T_min 0.4440
_exptl_absorpt_correction_type multi-scan
_exptl_absorpt_process_details 'SADABS (Sheldrick, 2008)'
_exptl_crystal_colour Colourless
_exptl_crystal_density_diffrn 2.555
_exptl_crystal_density_meas ?
_exptl_crystal_density_method 'not measured'
_exptl_crystal_description Block
_exptl_crystal_F_000 288
_exptl_crystal_size_max 0.35
_exptl_crystal_size_mid 0.15
_exptl_crystal_size_min 0.13
_refine_diff_density_max 0.475
_refine_diff_density_min -1.030
_refine_diff_density_rms 0.141
_refine_ls_extinction_method none
_refine_ls_goodness_of_fit_ref 1.080
_refine_ls_hydrogen_treatment mixed
_refine_ls_matrix_type full
_refine_ls_number_parameters 133
_refine_ls_number_reflns 1819
_refine_ls_number_restraints 18
_refine_ls_restrained_S_all 1.077
_refine_ls_R_factor_all 0.0157
_refine_ls_R_factor_gt 0.0156
_refine_ls_shift/su_max 0.001
_refine_ls_shift/su_mean 0.000
_refine_ls_structure_factor_coef Fsqd
_refine_ls_weighting_details 'calc w=1/[\s^2^(Fo^2^)+(0.0287P)^2^+0.1589P] where P=(Fo^2^+2Fc^2^)/3'
_refine_ls_weighting_scheme calc
_refine_ls_wR_factor_gt 0.0430
_refine_ls_wR_factor_ref 0.0431
_reflns_number_gt 1810
_reflns_number_total 1819
_reflns_threshold_expression >2sigma(I)
_cod_data_source_file cg500307q_si_002.cif
_cod_data_source_block compound4
_cod_depositor_comments
;
The following automatic conversions were performed:

'_symmetry_cell_setting' value 'Triclinic' changed to 'triclinic'
according to
/usr/data/users/saulius/crontab/automatic-downloads/rss-feeds/ACS/lib/dictionaries/cif_core.dic
dictionary named 'cif_core.dic' version 2.4.2 from
2011-04-26.

'_exptl_absorpt_correction_type' value 'Multi-scan'
changed to 'multi-scan' according to
/usr/data/users/saulius/crontab/automatic-downloads/rss-feeds/ACS/lib/dictionaries/cif_core.dic
dictionary named 'cif_core.dic' version 2.4.2 from 2011-04-26.

Automatic conversion script
Id: cif_fix_values 2281 2013-09-26 08:29:07Z andrius 

 Adding full bibliography for 4510494--4510498.cif.

The following automatic conversions were performed:

'_exptl_crystal_density_meas' value 'Not measured' was changed to '?'
- the value is perceived as not measured.

Automatic conversion script
Id: cif_fix_values 3008 2015-01-20 13:52:24Z robertas 
;
_cod_original_sg_symbol_H-M P-1
_cod_database_code 4510497

loop_
_symmetry_equiv_pos_as_xyz
'x, y, z'
'-x, -y, -z'

loop_
_atom_site_label
_atom_site_type_symbol
_atom_site_fract_x
_atom_site_fract_y
_atom_site_fract_z
_atom_site_U_iso_or_equiv
_atom_site_adp_type
_atom_site_occupancy
_atom_site_symmetry_multiplicity
_atom_site_calc_flag
_atom_site_refinement_flags
Ba1 Ba 0.151182(19) 0.270662(15) 0.427496(13) 0.00517(6) Uani 1 1 d .
O1 O 0.1647(3) 0.5782(2) 0.68498(19) 0.0088(3) Uani 1 1 d .
O2 O 0.1980(3) 0.3399(2) 0.76488(19) 0.0113(3) Uani 1 1 d .
O3 O 0.3830(3) 0.5793(2) 0.36247(19) 0.0094(3) Uani 1 1 d .
O4 O 0.3721(3) 0.8102(2) 0.26313(19) 0.0098(3) Uani 1 1 d .
C1 C 0.1631(4) 0.4895(3) 0.7873(3) 0.0066(4) Uani 1 1 d .
C2 C 0.1085(4) 0.5720(3) 0.9377(3) 0.0069(4) Uani 1 1 d .
H2 H 0.1797 0.7115 0.9773 0.008 Uiso 1 1 calc R
C3 C 0.3188(4) 0.6393(3) 0.2469(2) 0.0060(4) Uani 1 1 d .
C4 C 0.1580(4) 0.4964(3) 0.0820(2) 0.0064(4) Uani 1 1 d .
H4 H 0.2078 0.3883 0.0529 0.008 Uiso 1 1 calc R
O5 O 0.2177(3) -0.0411(2) 0.50826(19) 0.0093(3) Uani 1 1 d D
H5A H 0.261(5) -0.092(4) 0.435(3) 0.015(7) Uiso 1 1 d D
H5B H 0.344(4) 0.015(4) 0.582(3) 0.030(9) Uiso 1 1 d D
O6 O 0.3826(3) 0.1457(2) 0.2104(2) 0.0115(3) Uani 1 1 d D
H6A H 0.387(5) 0.043(3) 0.207(4) 0.012(7) Uiso 1 1 d D
H6B H 0.520(3) 0.209(4) 0.238(4) 0.022(8) Uiso 1 1 d D
O7 O -0.1544(3) -0.0255(2) 0.1468(2) 0.0169(4) Uani 1 1 d D
H7A H -0.217(7) -0.063(5) 0.044(2) 0.060(14) Uiso 1 1 d D
H7B H -0.181(7) -0.132(3) 0.155(4) 0.045(11) Uiso 1 1 d D

loop_
_atom_site_aniso_label
_atom_site_aniso_U_11
_atom_site_aniso_U_22
_atom_site_aniso_U_33
_atom_site_aniso_U_23
_atom_site_aniso_U_13
_atom_site_aniso_U_12
Ba1 0.00617(8) 0.00512(8) 0.00401(8) 0.00176(5) 0.00131(6) 0.00194(6)
O1 0.0104(7) 0.0115(7) 0.0068(7) 0.0052(6) 0.0035(6) 0.0050(6)
O2 0.0176(8) 0.0095(7) 0.0081(8) 0.0031(6) 0.0056(6) 0.0057(6)
O3 0.0084(7) 0.0112(7) 0.0063(7) 0.0039(6) 0.0000(6) 0.0016(6)
O4 0.0118(8) 0.0087(7) 0.0064(7) 0.0021(6) 0.0007(6) 0.0028(6)
C1 0.0027(9) 0.0079(9) 0.0055(9) 0.0003(7) -0.0003(7) -0.0001(7)
C2 0.0071(10) 0.0069(9) 0.0053(9) 0.0018(8) 0.0015(8) 0.0011(8)
C3 0.0040(9) 0.0104(9) 0.0037(9) 0.0024(8) 0.0011(8) 0.0027(8)
C4 0.0079(10) 0.0078(9) 0.0041(9) 0.0025(8) 0.0023(8) 0.0032(8)
O5 0.0085(8) 0.0104(7) 0.0071(7) 0.0010(6) 0.0019(6) 0.0029(6)
O6 0.0121(8) 0.0095(8) 0.0135(8) 0.0057(6) 0.0038(7) 0.0038(6)
O7 0.0246(10) 0.0096(8) 0.0101(8) 0.0034(7) 0.0001(7) 0.0019(7)

loop_
_atom_type_symbol
_atom_type_description
_atom_type_scat_dispersion_real
_atom_type_scat_dispersion_imag
_atom_type_scat_source
C C 0.0033 0.0016 'International Tables Vol C Tables 4.2.6.8 and 6.1.1.4'
H H 0.0000 0.0000 'International Tables Vol C Tables 4.2.6.8 and 6.1.1.4'
O O 0.0106 0.0060 'International Tables Vol C Tables 4.2.6.8 and 6.1.1.4'
Ba Ba -0.3244 2.2819 'International Tables Vol C Tables 4.2.6.8 and 6.1.1.4'

loop_
_geom_angle_atom_site_label_1
_geom_angle_atom_site_label_2
_geom_angle_atom_site_label_3
_geom_angle
_geom_angle_site_symmetry_1
_geom_angle_site_symmetry_3
O3 Ba1 O1 72.59(5) . 2_566
O3 Ba1 O7 113.49(5) . .
O1 Ba1 O7 79.49(5) 2_566 .
O3 Ba1 O5 154.66(5) . 2_556
O1 Ba1 O5 83.32(5) 2_566 2_556
O7 Ba1 O5 68.28(5) . 2_556
O3 Ba1 O3 71.60(5) . 2_666
O1 Ba1 O3 134.48(5) 2_566 2_666
O7 Ba1 O3 141.26(5) . 2_666
O5 Ba1 O3 124.10(5) 2_556 2_666
O3 Ba1 O2 113.60(5) . .
O1 Ba1 O2 104.11(5) 2_566 .
O7 Ba1 O2 131.48(5) . .
O5 Ba1 O2 64.29(5) 2_556 .
O3 Ba1 O2 66.83(5) 2_666 .
O3 Ba1 O5 140.50(5) . .
O1 Ba1 O5 146.03(5) 2_566 .
O7 Ba1 O5 78.43(5) . .
O5 Ba1 O5 64.62(6) 2_556 .
O3 Ba1 O5 76.65(4) 2_666 .
O2 Ba1 O5 72.90(4) . .
O3 Ba1 O6 74.01(5) . .
O1 Ba1 O6 117.47(5) 2_566 .
O7 Ba1 O6 67.88(5) . .
O5 Ba1 O6 125.90(5) 2_556 .
O3 Ba1 O6 77.85(5) 2_666 .
O2 Ba1 O6 137.61(5) . .
O5 Ba1 O6 76.88(5) . .
O3 Ba1 O1 76.60(5) . .
O1 Ba1 O1 68.19(5) 2_566 .
O7 Ba1 O1 141.64(5) . .
O5 Ba1 O1 87.40(4) 2_556 .
O3 Ba1 O1 76.90(4) 2_666 .
O2 Ba1 O1 45.53(4) . .
O5 Ba1 O1 118.36(4) . .
O6 Ba1 O1 145.97(5) . .
O3 Ba1 C1 96.99(5) . .
O1 Ba1 C1 84.70(5) 2_566 .
O7 Ba1 C1 139.06(5) . .
O5 Ba1 C1 72.55(5) 2_556 .
O3 Ba1 C1 72.83(5) 2_666 .
O2 Ba1 C1 22.60(5) . .
O5 Ba1 C1 95.46(5) . .
O6 Ba1 C1 150.67(5) . .
O1 Ba1 C1 23.22(5) . .
O3 Ba1 Ba1 36.43(3) . 2_666
O1 Ba1 Ba1 104.88(3) 2_566 2_666
O7 Ba1 Ba1 136.89(4) . 2_666
O5 Ba1 Ba1 154.10(3) 2_556 2_666
O3 Ba1 Ba1 35.17(3) 2_666 2_666
O2 Ba1 Ba1 89.82(3) . 2_666
O5 Ba1 Ba1 108.90(3) . 2_666
O6 Ba1 Ba1 72.60(3) . 2_666
O1 Ba1 Ba1 73.59(3) . 2_666
C1 Ba1 Ba1 83.64(4) . 2_666
O3 Ba1 Ba1 71.37(3) . 2_566
O1 Ba1 Ba1 35.07(3) 2_566 2_566
O7 Ba1 Ba1 112.20(4) . 2_566
O5 Ba1 Ba1 84.46(3) 2_556 2_566
O3 Ba1 Ba1 105.79(3) 2_666 2_566
O2 Ba1 Ba1 73.14(3) . 2_566
O5 Ba1 Ba1 141.45(3) . 2_566
O6 Ba1 Ba1 141.66(3) . 2_566
O1 Ba1 Ba1 33.13(3) . 2_566
C1 Ba1 Ba1 51.46(4) . 2_566
Ba1 Ba1 Ba1 88.645(7) 2_666 2_566
C1 O1 Ba1 127.31(13) . 2_566
C1 O1 Ba1 93.74(12) . .
Ba1 O1 Ba1 111.81(5) 2_566 .
C1 O2 Ba1 96.34(13) . .
C3 O3 Ba1 129.79(13) . .
C3 O3 Ba1 121.09(13) . 2_666
Ba1 O3 Ba1 108.40(5) . 2_666
O2 C1 O1 122.85(19) . .
O2 C1 C2 120.74(19) . .
O1 C1 C2 116.38(19) . .
O2 C1 Ba1 61.06(11) . .
O1 C1 Ba1 63.05(11) . .
C2 C1 Ba1 166.77(14) . .
C1 C2 C4 117.90(18) . 1_556
C1 C2 C4 115.25(17) . 2_566
C4 C2 C4 89.99(16) 1_556 2_566
O4 C3 O3 123.84(19) . .
O4 C3 C4 118.47(18) . .
O3 C3 C4 117.61(18) . .
C3 C4 C2 116.28(18) . 1_554
C3 C4 C2 114.98(17) . 2_566
C2 C4 C2 90.01(16) 1_554 2_566
Ba1 O5 Ba1 115.38(6) 2_556 .

loop_
_geom_bond_atom_site_label_1
_geom_bond_atom_site_label_2
_geom_bond_distance
_geom_bond_site_symmetry_2
Ba1 O3 2.7426(15) .
Ba1 O1 2.7479(16) 2_566
Ba1 O7 2.7837(18) .
Ba1 O5 2.8102(16) 2_556
Ba1 O3 2.8270(16) 2_666
Ba1 O2 2.8474(15) .
Ba1 O5 2.8516(16) .
Ba1 O6 2.8782(17) .
Ba1 O1 2.8887(16) .
Ba1 C1 3.234(2) .
Ba1 Ba1 4.5175(4) 2_666
Ba1 Ba1 4.6683(3) 2_566
O1 C1 1.278(3) .
O1 Ba1 2.7479(16) 2_566
O2 C1 1.250(3) .
O3 C3 1.264(3) .
O3 Ba1 2.8270(15) 2_666
O4 C3 1.261(3) .
C1 C2 1.514(3) .
C2 C4 1.546(3) 1_556
C2 C4 1.587(3) 2_566
C3 C4 1.515(3) .
C4 C2 1.546(3) 1_554
C4 C2 1.587(3) 2_566
O5 Ba1 2.8102(16) 2_556

loop_
_geom_hbond_atom_site_label_D
_geom_hbond_atom_site_label_H
_geom_hbond_atom_site_label_A
_geom_hbond_distance_DH
_geom_hbond_distance_HA
_geom_hbond_distance_DA
_geom_hbond_angle_DHA
_geom_hbond_site_symmetry_A
O5 H5A O4 0.832(18) 1.938(18) 2.768(2) 175(3) 1_545
O5 H5B O4 0.822(19) 1.88(2) 2.690(2) 167(4) 2_666
O6 H6A O4 0.819(17) 2.007(19) 2.796(2) 162(3) 1_545
O6 H6B O1 0.815(18) 2.049(19) 2.847(2) 166(3) 2_666
O7 H7A O6 0.842(19) 2.101(19) 2.941(2) 177(4) 2
O7 H7B O2 0.839(19) 1.93(2) 2.749(2) 165(4) 2_556
